data_7006700
loop_
_publ_author_name
'Hitchcock, Peter B.'
'Lappert, Michael F.'
'Wei, Xue-Hong'

_publ_section_title
;
 Synthesis and structures of some bimetallic (Li/Ca, Li/Zn, Li/Li)
 diamides derived from 1,2-bis(neopentylamino)benzene and of
 Li2[{N(SiMe2NPr(i)2)}2C6H4-1,2](thf)3.
;
_journal_issue 9
_journal_name_full 'Dalton transactions (Cambridge, England : 2003)'
_journal_page_first 1181
_journal_page_last 1187
_journal_paper_doi 10.1039/b513196k
_journal_year 2006
_chemical_compound_source 'synthesis as described'
_chemical_formula_moiety 'C52 H89 Li1 N6 O1 Zn2'
_chemical_formula_sum 'C52 H89 Li N6 O Zn2'
_chemical_formula_weight 951.97
_chemical_name_common '[(LH)Zn(L)Zn(L)Li(OEt2)]'
_space_group_IT_number 2
_symmetry_cell_setting triclinic
_symmetry_Int_Tables_number 2
_symmetry_space_group_name_Hall '-P 1'
_symmetry_space_group_name_H-M 'P -1'
_atom_sites_solution_hydrogens geom
_atom_sites_solution_primary direct
_atom_sites_solution_secondary difmap
_audit_conform_dict_location ftp://ftp.iucr.org/pub/cif_core.dic
_audit_conform_dict_name cif_core.dic
_audit_conform_dict_version 2.2
_audit_creation_date 2003-10-15T10:05:10-00:00
_audit_creation_method 'WinGX routine CIF_UPDATE'
_cell_angle_alpha 85.507(2)
_cell_angle_beta 77.579(2)
_cell_angle_gamma 68.404(1)
_cell_formula_units_Z 2
_cell_length_a 11.9582(3)
_cell_length_b 14.8108(5)
_cell_length_c 16.8878(5)
_cell_measurement_reflns_used 19802
_cell_measurement_temperature 173(2)
_cell_measurement_theta_max 22.986
_cell_measurement_theta_min 3.705
_cell_measurement_wavelength 0.71073
_cell_volume 2715.95(14)
_computing_cell_refinement 'HKL Scalepack (Otwinowski & Minor 1997)'
_computing_data_collection 'Collect (Nonius BV, 1997-2000)'
_computing_data_reduction 'HKL Denzo and Scalepack (Otwinowski & Minor 1997)'
_computing_molecular_graphics 'Ortep-3 for Windows (Farrugia, 1997)'
_computing_publication_material 'WinGX publication routines (Farrugia, 1999)'
_computing_structure_refinement 'SHELXL-97 (Sheldrick, 1997)'
_computing_structure_solution 'SHELXS-97 (Sheldrick, 1997)'
_diffrn_ambient_temperature 173(2)
_diffrn_detector 'CCD plate'
_diffrn_measured_fraction_theta_full 0.986
_diffrn_measured_fraction_theta_max 0.986
_diffrn_measurement_device '95mm CCD camera on \k-goniostat'
_diffrn_measurement_device_type KappaCCD
_diffrn_measurement_method 'CCD rotation images, thick slices'
_diffrn_orient_matrix_type 'by Nonius Collect from scalepack cell'
_diffrn_orient_matrix_UB_11 0.511444E-1
_diffrn_orient_matrix_UB_12 0.15307E-1
_diffrn_orient_matrix_UB_13 0.328106E-1
_diffrn_orient_matrix_UB_21 0.205612E-1
_diffrn_orient_matrix_UB_22 -0.66514E-1
_diffrn_orient_matrix_UB_23 0.24216E-1
_diffrn_orient_matrix_UB_31 0.734212E-1
_diffrn_orient_matrix_UB_32 -0.24792E-1
_diffrn_orient_matrix_UB_33 -0.448717E-1
_diffrn_radiation_monochromator graphite
_diffrn_radiation_probe x-ray
_diffrn_radiation_type MoK\a
_diffrn_radiation_wavelength 0.71073
_diffrn_reflns_av_R_equivalents 0.1154
_diffrn_reflns_av_unetI/netI 0.0962
_diffrn_reflns_limit_h_max 13
_diffrn_reflns_limit_h_min -12
_diffrn_reflns_limit_k_max 16
_diffrn_reflns_limit_k_min -16
_diffrn_reflns_limit_l_max 18
_diffrn_reflns_limit_l_min -18
_diffrn_reflns_number 20961
_diffrn_reflns_theta_full 23.01
_diffrn_reflns_theta_max 23.01
_diffrn_reflns_theta_min 3.71
_diffrn_source 'Enraf Nonius FR590'
_exptl_absorpt_coefficient_mu 0.922
_exptl_absorpt_correction_T_max 0.955
_exptl_absorpt_correction_T_min 0.755
_exptl_absorpt_correction_type multi-scan
_exptl_absorpt_process_details
;
[c.f. r.h. blessing, acta cryst. (1995), a51, 33-38]
;
_exptl_crystal_colour colourless
_exptl_crystal_density_diffrn 1.164
_exptl_crystal_density_method 'not measured'
_exptl_crystal_description prism
_exptl_crystal_F_000 1028
_exptl_crystal_size_max 0.15
_exptl_crystal_size_mid 0.15
_exptl_crystal_size_min 0.05
_refine_diff_density_max 0.792
_refine_diff_density_min -0.669
_refine_diff_density_rms 0.079
_refine_ls_extinction_method none
_refine_ls_goodness_of_fit_ref 1.041
_refine_ls_hydrogen_treatment mixed
_refine_ls_matrix_type full
_refine_ls_number_parameters 563
_refine_ls_number_reflns 7472
_refine_ls_number_restraints 0
_refine_ls_restrained_S_all 1.041
_refine_ls_R_factor_all 0.0863
_refine_ls_R_factor_gt 0.0604
_refine_ls_shift/su_max 0.001
_refine_ls_shift/su_mean 0
_refine_ls_structure_factor_coef Fsqd
_refine_ls_weighting_details 'calc w=1/[\s^2^(Fo^2^)+(0.0654P)^2^+4.1353P] where P=(Fo^2^+2Fc^2^)/3'
_refine_ls_weighting_scheme calc
_refine_ls_wR_factor_gt 0.1442
_refine_ls_wR_factor_ref 0.1603
_reflns_number_gt 5622
_reflns_number_total 7472
_reflns_threshold_expression >2sigma(I)
_cod_data_source_file b513196k.txt
_cod_data_source_block (5)-oct1303
_cod_original_sg_symbol_H-M P-1
_cod_original_formula_sum 'C52 H89 Li1 N6 O1 Zn2'
_cod_database_code 7006700

loop_
_symmetry_equiv_pos_as_xyz
'x, y, z'
'-x, -y, -z'

loop_
_atom_site_label
_atom_site_type_symbol
_atom_site_fract_x
_atom_site_fract_y
_atom_site_fract_z
_atom_site_U_iso_or_equiv
_atom_site_adp_type
_atom_site_occupancy
_atom_site_symmetry_multiplicity
_atom_site_calc_flag
_atom_site_refinement_flags
_atom_site_disorder_assembly
_atom_site_disorder_group
Zn1 Zn 0.44137(5) 0.29664(4) 0.23168(3) 0.02998(19) Uani 1 1 d . . .
Zn2 Zn 0.65345(5) 0.12677(4) 0.25570(3) 0.02948(19) Uani 1 1 d . . .
Li Li 0.3088(9) 0.4836(7) 0.2927(6) 0.050(2) Uani 1 1 d . . .
O1 O 0.2322(4) 0.6103(3) 0.3365(3) 0.0581(11) Uani 1 1 d . . .
N1 N 0.4902(4) 0.2087(3) 0.3308(2) 0.0293(9) Uani 1 1 d . . .
N2 N 0.5259(3) 0.1519(3) 0.1848(2) 0.0264(9) Uani 1 1 d . . .
N3 N 0.4600(4) 0.4219(3) 0.1967(3) 0.0335(10) Uani 1 1 d . . .
N4 N 0.2610(4) 0.3785(3) 0.2459(2) 0.0333(10) Uani 1 1 d . . .
N5 N 0.8269(3) 0.1012(3) 0.2414(2) 0.0326(10) Uani 1 1 d . . .
N6 N 0.7119(4) -0.0244(3) 0.2929(3) 0.0324(10) Uani 1 1 d . . .
H6N H 0.656(5) -0.040(4) 0.326(3) 0.037(15) Uiso 1 1 d . . .
C1 C 0.4234(4) 0.1477(3) 0.3223(3) 0.0274(11) Uani 1 1 d . . .
C2 C 0.4417(4) 0.1182(3) 0.2404(3) 0.0268(11) Uani 1 1 d . . .
C3 C 0.3797(4) 0.0613(4) 0.2241(3) 0.0323(12) Uani 1 1 d . . .
H3 H 0.3918 0.04 0.1702 0.039 Uiso 1 1 calc R . .
C4 C 0.2997(4) 0.0349(4) 0.2860(3) 0.0386(13) Uani 1 1 d . . .
H4 H 0.2572 -0.0035 0.2738 0.046 Uiso 1 1 calc R . .
C5 C 0.2818(5) 0.0638(4) 0.3642(3) 0.0370(13) Uani 1 1 d . . .
H5 H 0.2266 0.0458 0.4059 0.044 Uiso 1 1 calc R . .
C6 C 0.3443(4) 0.1196(4) 0.3828(3) 0.0347(12) Uani 1 1 d . . .
H6 H 0.3327 0.1385 0.4373 0.042 Uiso 1 1 calc R . .
C7 C 0.4606(5) 0.2590(4) 0.4088(3) 0.0330(12) Uani 1 1 d . . .
H7A H 0.3757 0.2651 0.4349 0.04 Uiso 1 1 calc R . .
H7B H 0.4596 0.3257 0.3963 0.04 Uiso 1 1 calc R . .
C8 C 0.5404(5) 0.2174(4) 0.4717(3) 0.0380(13) Uani 1 1 d . . .
C9 C 0.6714(5) 0.2145(5) 0.4396(3) 0.0475(15) Uani 1 1 d . . .
H9A H 0.7207 0.187 0.4811 0.071 Uiso 1 1 calc R . .
H9B H 0.6698 0.2806 0.4265 0.071 Uiso 1 1 calc R . .
H9C H 0.7076 0.1742 0.3907 0.071 Uiso 1 1 calc R . .
C10 C 0.5432(6) 0.1164(4) 0.4989(4) 0.0537(16) Uani 1 1 d . . .
H10A H 0.5957 0.092 0.539 0.081 Uiso 1 1 calc R . .
H10B H 0.576 0.0727 0.4519 0.081 Uiso 1 1 calc R . .
H10C H 0.4598 0.1194 0.5232 0.081 Uiso 1 1 calc R . .
C11 C 0.4829(5) 0.2866(5) 0.5451(3) 0.0483(15) Uani 1 1 d . . .
H11A H 0.5314 0.2624 0.5875 0.072 Uiso 1 1 calc R . .
H11B H 0.3986 0.2897 0.5663 0.072 Uiso 1 1 calc R . .
H11C H 0.4823 0.3516 0.5283 0.072 Uiso 1 1 calc R . .
C12 C 0.5602(4) 0.1178(4) 0.1002(3) 0.0303(11) Uani 1 1 d . . .
H12A H 0.5473 0.0554 0.1003 0.036 Uiso 1 1 calc R . .
H12B H 0.6494 0.1035 0.0817 0.036 Uiso 1 1 calc R . .
C13 C 0.4952(5) 0.1833(4) 0.0363(3) 0.0326(12) Uani 1 1 d . . .
C14 C 0.3563(5) 0.2134(5) 0.0601(3) 0.0464(14) Uani 1 1 d . . .
H14A H 0.3185 0.2555 0.018 0.07 Uiso 1 1 calc R . .
H14B H 0.3268 0.2486 0.1117 0.07 Uiso 1 1 calc R . .
H14C H 0.3342 0.1554 0.0659 0.07 Uiso 1 1 calc R . .
C15 C 0.5302(6) 0.2741(4) 0.0224(3) 0.0500(15) Uani 1 1 d . . .
H15A H 0.4879 0.3157 -0.0183 0.075 Uiso 1 1 calc R . .
H15B H 0.6192 0.2545 0.0031 0.075 Uiso 1 1 calc R . .
H15C H 0.5059 0.31 0.0734 0.075 Uiso 1 1 calc R . .
C16 C 0.5413(5) 0.1268(4) -0.0433(3) 0.0463(14) Uani 1 1 d . . .
H16A H 0.5014 0.1671 -0.0855 0.069 Uiso 1 1 calc R . .
H16B H 0.5217 0.0676 -0.036 0.069 Uiso 1 1 calc R . .
H16C H 0.6304 0.1093 -0.0597 0.069 Uiso 1 1 calc R . .
C17 C 0.3610(5) 0.4733(4) 0.1573(3) 0.0369(13) Uani 1 1 d . . .
C18 C 0.2530(4) 0.4475(4) 0.1837(3) 0.0320(12) Uani 1 1 d . . .
C19 C 0.1542(5) 0.4930(4) 0.1451(3) 0.0411(13) Uani 1 1 d . . .
H19 H 0.0835 0.4757 0.1601 0.049 Uiso 1 1 calc R . .
C20 C 0.1563(6) 0.5629(5) 0.0852(4) 0.0524(16) Uani 1 1 d . . .
H20 H 0.0876 0.5928 0.0601 0.063 Uiso 1 1 calc R . .
C21 C 0.2571(6) 0.5881(4) 0.0629(3) 0.0517(16) Uani 1 1 d . . .
H21 H 0.2576 0.6367 0.0228 0.062 Uiso 1 1 calc R . .
C22 C 0.3592(5) 0.5442(4) 0.0977(3) 0.0433(14) Uani 1 1 d . . .
H22 H 0.4287 0.5627 0.0808 0.052 Uiso 1 1 calc R . .
C23 C 0.5790(5) 0.4304(4) 0.1633(3) 0.0395(13) Uani 1 1 d . . .
H23A H 0.5764 0.4595 0.1087 0.047 Uiso 1 1 calc R . .
H23B H 0.6418 0.364 0.1564 0.047 Uiso 1 1 calc R . .
C24 C 0.6225(5) 0.4901(4) 0.2123(3) 0.0429(14) Uani 1 1 d . . .
C25 C 0.5314(6) 0.5943(4) 0.2226(4) 0.0587(17) Uani 1 1 d . . .
H25A H 0.5223 0.6235 0.1692 0.088 Uiso 1 1 calc R . .
H25B H 0.5617 0.6318 0.2523 0.088 Uiso 1 1 calc R . .
H25C H 0.4517 0.5947 0.2531 0.088 Uiso 1 1 calc R . .
C26 C 0.7474(6) 0.4899(5) 0.1653(4) 0.0601(18) Uani 1 1 d . . .
H26A H 0.7387 0.5193 0.1119 0.09 Uiso 1 1 calc R . .
H26B H 0.8061 0.423 0.1586 0.09 Uiso 1 1 calc R . .
H26C H 0.7772 0.5274 0.1953 0.09 Uiso 1 1 calc R . .
C27 C 0.6358(5) 0.4450(5) 0.2949(3) 0.0525(16) Uani 1 1 d . . .
H27A H 0.6948 0.3781 0.2884 0.079 Uiso 1 1 calc R . .
H27B H 0.556 0.4448 0.3249 0.079 Uiso 1 1 calc R . .
H27C H 0.6651 0.4828 0.325 0.079 Uiso 1 1 calc R . .
C28 C 0.1630(4) 0.3391(4) 0.2686(3) 0.0363(12) Uani 1 1 d . . .
H28A H 0.2013 0.2688 0.2792 0.044 Uiso 1 1 calc R . .
H28B H 0.1242 0.3455 0.2213 0.044 Uiso 1 1 calc R . .
C29 C 0.0588(5) 0.3849(4) 0.3437(3) 0.0401(13) Uani 1 1 d . . .
C30 C -0.0151(5) 0.4936(4) 0.3317(4) 0.0539(16) Uani 1 1 d . . .
H30A H -0.0493 0.5015 0.2828 0.081 Uiso 1 1 calc R . .
H30B H 0.0393 0.5306 0.326 0.081 Uiso 1 1 calc R . .
H30C H -0.082 0.5175 0.3789 0.081 Uiso 1 1 calc R . .
C31 C -0.0269(5) 0.3268(5) 0.3525(4) 0.0555(17) Uani 1 1 d . . .
H31A H -0.0614 0.3351 0.3036 0.083 Uiso 1 1 calc R . .
H31B H -0.0935 0.3505 0.3998 0.083 Uiso 1 1 calc R . .
H31C H 0.0199 0.2578 0.3598 0.083 Uiso 1 1 calc R . .
C32 C 0.1114(5) 0.3728(5) 0.4195(3) 0.0492(15) Uani 1 1 d . . .
H32A H 0.1583 0.304 0.4271 0.074 Uiso 1 1 calc R . .
H32B H 0.0443 0.3966 0.4665 0.074 Uiso 1 1 calc R . .
H32C H 0.1655 0.41 0.4139 0.074 Uiso 1 1 calc R . .
C33 C 0.8753(4) 0.0342(4) 0.2983(3) 0.0336(12) Uani 1 1 d . . .
C34 C 0.8136(4) -0.0312(4) 0.3295(3) 0.0296(11) Uani 1 1 d . . .
C35 C 0.8432(5) -0.0908(4) 0.3948(3) 0.0411(13) Uani 1 1 d . . .
H35 H 0.7971 -0.1306 0.4163 0.049 Uiso 1 1 calc R . .
C36 C 0.9407(5) -0.0932(4) 0.4298(3) 0.0479(15) Uani 1 1 d . . .
H36 H 0.961 -0.134 0.4749 0.057 Uiso 1 1 calc R . .
C37 C 1.0063(5) -0.0347(5) 0.3970(4) 0.0503(16) Uani 1 1 d . . .
H37 H 1.0741 -0.037 0.4189 0.06 Uiso 1 1 calc R . .
C38 C 0.9754(5) 0.0268(4) 0.3329(3) 0.0444(14) Uani 1 1 d . . .
H38 H 1.0232 0.0654 0.3116 0.053 Uiso 1 1 calc R . .
C39 C 0.8884(5) 0.1675(4) 0.2068(3) 0.0380(13) Uani 1 1 d . . .
H39A H 0.9377 0.1734 0.245 0.046 Uiso 1 1 calc R . .
H39B H 0.8252 0.2324 0.2022 0.046 Uiso 1 1 calc R . .
C40 C 0.9734(5) 0.1384(4) 0.1228(3) 0.0420(14) Uani 1 1 d . . .
C41 C 0.9002(5) 0.1312(5) 0.0615(4) 0.0560(17) Uani 1 1 d . . .
H41A H 0.8336 0.1936 0.0584 0.084 Uiso 1 1 calc R . .
H41B H 0.8655 0.0806 0.0787 0.084 Uiso 1 1 calc R . .
H41C H 0.9544 0.1146 0.0081 0.084 Uiso 1 1 calc R . .
C42 C 1.0263(7) 0.2184(6) 0.0967(5) 0.081(2) Uani 1 1 d . . .
H42A H 0.9591 0.2807 0.0943 0.122 Uiso 1 1 calc R . .
H42B H 1.0802 0.2029 0.0431 0.122 Uiso 1 1 calc R . .
H42C H 1.0736 0.2229 0.1361 0.122 Uiso 1 1 calc R . .
C43 C 1.0774(5) 0.0411(5) 0.1265(4) 0.0629(19) Uani 1 1 d . . .
H43A H 1.1253 0.0453 0.1655 0.094 Uiso 1 1 calc R . .
H43B H 1.1307 0.0251 0.0727 0.094 Uiso 1 1 calc R . .
H43C H 1.0429 -0.0096 0.1436 0.094 Uiso 1 1 calc R . .
C44 C 0.7466(5) -0.0790(4) 0.2148(3) 0.0452(14) Uani 1 1 d . . .
H44A H 0.6873 -0.0415 0.1807 0.054 Uiso 1 1 calc R . .
H44B H 0.828 -0.0782 0.1868 0.054 Uiso 1 1 calc R . .
C45 C 0.7533(6) -0.1816(4) 0.2158(4) 0.0553(17) Uani 1 1 d . . .
C46 C 0.6144(13) -0.1727(9) 0.2524(7) 0.167(7) Uani 1 1 d . . .
H46A H 0.5596 -0.126 0.2203 0.251 Uiso 1 1 calc R . .
H46B H 0.5913 -0.1505 0.3087 0.251 Uiso 1 1 calc R . .
H46C H 0.6072 -0.2363 0.2504 0.251 Uiso 1 1 calc R . .
C47 C 0.833(2) -0.2481(8) 0.2610(11) 0.319(16) Uani 1 1 d . . .
H47A H 0.8152 -0.2229 0.3161 0.478 Uiso 1 1 calc R . .
H47B H 0.9178 -0.2579 0.2352 0.478 Uiso 1 1 calc R . .
H47C H 0.8201 -0.3102 0.2636 0.478 Uiso 1 1 calc R . .
C48 C 0.7754(6) -0.2159(5) 0.1310(4) 0.0617(18) Uani 1 1 d . . .
H48A H 0.7175 -0.1677 0.1017 0.093 Uiso 1 1 calc R . .
H48B H 0.7635 -0.278 0.132 0.093 Uiso 1 1 calc R . .
H48C H 0.8596 -0.2243 0.1035 0.093 Uiso 1 1 calc R . .
C49 C 0.1552(7) 0.6864(6) 0.2919(5) 0.079(2) Uani 1 1 d . . .
H49A H 0.0738 0.7167 0.3276 0.095 Uiso 1 1 calc R . .
H49B H 0.1428 0.657 0.2454 0.095 Uiso 1 1 calc R . .
C50 C 0.2056(8) 0.7637(6) 0.2610(6) 0.102(3) Uani 1 1 d . . .
H50A H 0.1482 0.8128 0.232 0.152 Uiso 1 1 calc R . .
H50B H 0.2848 0.7349 0.2239 0.152 Uiso 1 1 calc R . .
H50C H 0.2168 0.7942 0.3066 0.152 Uiso 1 1 calc R . .
C51 C 0.2316(7) 0.6398(5) 0.4137(4) 0.068(2) Uani 1 1 d . . .
H51A H 0.146 0.6671 0.4445 0.082 Uiso 1 1 calc R . .
H51B H 0.2674 0.691 0.4082 0.082 Uiso 1 1 calc R . .
C52 C 0.3041(6) 0.5553(5) 0.4585(4) 0.0630(18) Uani 1 1 d . . .
H52A H 0.3032 0.5765 0.5122 0.094 Uiso 1 1 calc R . .
H52B H 0.389 0.5289 0.4282 0.094 Uiso 1 1 calc R . .
H52C H 0.2679 0.505 0.4644 0.094 Uiso 1 1 calc R . .

loop_
_atom_site_aniso_label
_atom_site_aniso_U_11
_atom_site_aniso_U_22
_atom_site_aniso_U_33
_atom_site_aniso_U_23
_atom_site_aniso_U_13
_atom_site_aniso_U_12
Zn1 0.0282(3) 0.0297(4) 0.0321(3) 0.0001(2) -0.0049(3) -0.0112(3)
Zn2 0.0211(3) 0.0358(4) 0.0325(3) -0.0025(3) -0.0043(2) -0.0114(3)
Li 0.042(5) 0.051(6) 0.060(6) -0.009(5) -0.003(5) -0.020(5)
O1 0.057(3) 0.051(3) 0.063(3) -0.019(2) -0.004(2) -0.015(2)
N1 0.032(2) 0.032(2) 0.025(2) -0.0006(18) -0.0089(18) -0.0109(18)
N2 0.023(2) 0.026(2) 0.028(2) -0.0038(17) -0.0005(17) -0.0086(17)
N3 0.029(2) 0.036(3) 0.039(2) -0.001(2) -0.007(2) -0.0153(19)
N4 0.026(2) 0.038(3) 0.034(2) -0.001(2) -0.0013(19) -0.0119(19)
N5 0.019(2) 0.039(3) 0.037(2) -0.004(2) 0.0008(18) -0.0100(18)
N6 0.026(2) 0.032(3) 0.037(2) -0.0055(19) 0.000(2) -0.011(2)
C1 0.018(2) 0.031(3) 0.034(3) -0.001(2) -0.008(2) -0.008(2)
C2 0.018(2) 0.028(3) 0.030(3) 0.001(2) -0.005(2) -0.004(2)
C3 0.025(3) 0.035(3) 0.039(3) -0.006(2) -0.005(2) -0.012(2)
C4 0.028(3) 0.037(3) 0.058(4) 0.001(3) -0.011(3) -0.020(2)
C5 0.029(3) 0.044(3) 0.038(3) 0.007(3) -0.006(2) -0.016(2)
C6 0.028(3) 0.049(3) 0.028(3) 0.007(2) -0.007(2) -0.014(2)
C7 0.035(3) 0.032(3) 0.032(3) -0.002(2) -0.004(2) -0.013(2)
C8 0.039(3) 0.039(3) 0.033(3) -0.004(2) -0.006(2) -0.011(2)
C9 0.035(3) 0.063(4) 0.043(3) -0.019(3) -0.007(3) -0.013(3)
C10 0.073(4) 0.049(4) 0.043(3) 0.008(3) -0.028(3) -0.019(3)
C11 0.051(4) 0.062(4) 0.031(3) -0.007(3) -0.009(3) -0.018(3)
C12 0.030(3) 0.034(3) 0.029(3) -0.007(2) -0.005(2) -0.013(2)
C13 0.035(3) 0.038(3) 0.026(3) 0.001(2) -0.008(2) -0.014(2)
C14 0.039(3) 0.061(4) 0.037(3) 0.002(3) -0.014(3) -0.013(3)
C15 0.072(4) 0.045(4) 0.038(3) 0.003(3) -0.013(3) -0.026(3)
C16 0.053(4) 0.054(4) 0.034(3) -0.007(3) -0.005(3) -0.023(3)
C17 0.043(3) 0.031(3) 0.035(3) -0.007(2) -0.005(3) -0.012(2)
C18 0.029(3) 0.031(3) 0.031(3) -0.005(2) -0.004(2) -0.006(2)
C19 0.033(3) 0.043(3) 0.042(3) 0.003(3) -0.008(3) -0.009(3)
C20 0.046(4) 0.058(4) 0.044(3) 0.011(3) -0.017(3) -0.005(3)
C21 0.056(4) 0.050(4) 0.040(3) 0.011(3) -0.009(3) -0.011(3)
C22 0.048(3) 0.040(3) 0.039(3) 0.006(3) -0.005(3) -0.017(3)
C23 0.040(3) 0.036(3) 0.042(3) -0.004(2) -0.003(3) -0.016(3)
C24 0.038(3) 0.045(4) 0.049(3) -0.003(3) -0.005(3) -0.022(3)
C25 0.074(5) 0.043(4) 0.069(4) -0.006(3) -0.013(4) -0.031(3)
C26 0.055(4) 0.076(5) 0.061(4) -0.004(3) 0.000(3) -0.043(4)
C27 0.045(3) 0.068(4) 0.047(4) -0.005(3) -0.007(3) -0.023(3)
C28 0.024(3) 0.043(3) 0.040(3) -0.003(2) -0.002(2) -0.013(2)
C29 0.028(3) 0.047(3) 0.040(3) 0.002(3) -0.002(2) -0.010(2)
C30 0.042(3) 0.051(4) 0.053(4) -0.007(3) 0.001(3) -0.003(3)
C31 0.034(3) 0.073(5) 0.060(4) -0.010(3) 0.004(3) -0.025(3)
C32 0.035(3) 0.061(4) 0.047(3) -0.008(3) 0.000(3) -0.014(3)
C33 0.023(3) 0.040(3) 0.036(3) -0.012(2) -0.001(2) -0.009(2)
C34 0.020(2) 0.036(3) 0.028(3) -0.004(2) -0.003(2) -0.004(2)
C35 0.038(3) 0.038(3) 0.038(3) -0.006(3) -0.001(3) -0.007(2)
C36 0.035(3) 0.057(4) 0.038(3) -0.006(3) -0.011(3) 0.003(3)
C37 0.029(3) 0.071(4) 0.047(4) -0.016(3) -0.007(3) -0.011(3)
C38 0.027(3) 0.060(4) 0.045(3) -0.010(3) -0.002(3) -0.015(3)
C39 0.028(3) 0.040(3) 0.046(3) -0.007(3) -0.001(2) -0.015(2)
C40 0.028(3) 0.056(4) 0.044(3) -0.008(3) 0.000(2) -0.020(3)
C41 0.044(4) 0.074(5) 0.046(4) 0.001(3) -0.009(3) -0.018(3)
C42 0.069(5) 0.100(6) 0.078(5) -0.005(4) 0.028(4) -0.057(5)
C43 0.035(3) 0.086(5) 0.047(4) -0.012(3) 0.000(3) 0.000(3)
C44 0.048(3) 0.053(4) 0.037(3) -0.010(3) -0.003(3) -0.022(3)
C45 0.082(5) 0.035(3) 0.052(4) -0.003(3) -0.029(3) -0.014(3)
C46 0.233(15) 0.187(13) 0.129(9) -0.080(9) 0.074(10) -0.174(12)
C47 0.55(3) 0.052(7) 0.35(2) -0.070(10) -0.39(3) 0.076(12)
C48 0.071(5) 0.058(4) 0.061(4) -0.020(3) -0.011(4) -0.026(4)
C49 0.079(5) 0.061(5) 0.084(5) -0.012(4) -0.023(4) -0.003(4)
C50 0.095(6) 0.059(5) 0.118(7) 0.007(5) -0.004(6) -0.001(5)
C51 0.067(5) 0.069(5) 0.064(4) -0.033(4) -0.001(4) -0.018(4)
C52 0.057(4) 0.066(5) 0.064(4) -0.023(4) 0.002(3) -0.023(4)

loop_
_atom_type_symbol
_atom_type_description
_atom_type_scat_dispersion_real
_atom_type_scat_dispersion_imag
_atom_type_scat_source
C C 0.0033 0.0016 'International Tables Vol C Tables 4.2.6.8 and 6.1.1.4'
H H 0 0 'International Tables Vol C Tables 4.2.6.8 and 6.1.1.4'
N N 0.0061 0.0033 'International Tables Vol C Tables 4.2.6.8 and 6.1.1.4'
O O 0.0106 0.006 'International Tables Vol C Tables 4.2.6.8 and 6.1.1.4'
Zn Zn 0.2839 1.4301 'International Tables Vol C Tables 4.2.6.8 and 6.1.1.4'
Li Li -0.0003 0.0001 'International Tables Vol C Tables 4.2.6.8 and 6.1.1.4'

loop_
_geom_angle_atom_site_label_1
_geom_angle_atom_site_label_2
_geom_angle_atom_site_label_3
_geom_angle
_geom_angle_site_symmetry_1
_geom_angle_site_symmetry_3
_geom_angle_publ_flag
N3 Zn1 N4 82.56(17) . . ?
N3 Zn1 N1 130.34(17) . . ?
N4 Zn1 N1 114.60(16) . . ?
N3 Zn1 N2 134.24(16) . . ?
N4 Zn1 N2 125.57(16) . . ?
N1 Zn1 N2 74.72(15) . . ?
N5 Zn2 N2 138.15(16) . . ?
N5 Zn2 N1 138.60(16) . . ?
N2 Zn2 N1 76.81(15) . . ?
N5 Zn2 N6 81.65(17) . . ?
N2 Zn2 N6 109.12(16) . . ?
N1 Zn2 N6 110.76(16) . . ?
O1 Li N4 139.0(6) . . ?
O1 Li N3 132.3(6) . . ?
N4 Li N3 77.4(4) . . ?
C51 O1 C49 113.2(5) . . ?
C51 O1 Li 127.0(5) . . ?
C49 O1 Li 119.5(5) . . ?
C1 N1 C7 118.0(4) . . ?
C1 N1 Zn2 96.0(3) . . ?
C7 N1 Zn2 133.8(3) . . ?
C1 N1 Zn1 94.8(3) . . ?
C7 N1 Zn1 116.2(3) . . ?
Zn2 N1 Zn1 88.90(15) . . ?
C2 N2 C12 117.8(4) . . ?
C2 N2 Zn2 97.7(3) . . ?
C12 N2 Zn2 122.1(3) . . ?
C2 N2 Zn1 93.1(3) . . ?
C12 N2 Zn1 129.6(3) . . ?
Zn2 N2 Zn1 88.32(15) . . ?
C17 N3 C23 117.9(4) . . ?
C17 N3 Zn1 106.2(3) . . ?
C23 N3 Zn1 122.9(3) . . ?
C17 N3 Li 75.6(4) . . ?
C23 N3 Li 137.6(4) . . ?
Zn1 N3 Li 85.5(3) . . ?
C18 N4 C28 118.4(4) . . ?
C18 N4 Zn1 105.2(3) . . ?
C28 N4 Zn1 123.8(3) . . ?
C18 N4 Li 77.1(4) . . ?
C28 N4 Li 136.0(4) . . ?
Zn1 N4 Li 85.0(3) . . ?
C33 N5 C39 118.9(4) . . ?
C33 N5 Zn2 109.7(3) . . ?
C39 N5 Zn2 125.9(3) . . ?
C34 N6 C44 115.2(4) . . ?
C34 N6 Zn2 100.6(3) . . ?
C44 N6 Zn2 103.7(3) . . ?
C6 C1 C2 119.7(4) . . ?
C6 C1 N1 127.3(4) . . ?
C2 C1 N1 113.0(4) . . ?
C3 C2 N2 128.0(4) . . ?
C3 C2 C1 118.5(4) . . ?
N2 C2 C1 113.5(4) . . ?
C2 C3 C4 120.6(5) . . ?
C5 C4 C3 120.8(5) . . ?
C4 C5 C6 120.0(5) . . ?
C1 C6 C5 120.5(5) . . ?
N1 C7 C8 120.3(4) . . ?
C10 C8 C7 111.9(4) . . ?
C10 C8 C9 109.7(5) . . ?
C7 C8 C9 111.2(4) . . ?
C10 C8 C11 109.0(5) . . ?
C7 C8 C11 106.6(4) . . ?
C9 C8 C11 108.3(5) . . ?
N2 C12 C13 119.1(4) . . ?
C14 C13 C16 109.4(4) . . ?
C14 C13 C12 112.2(4) . . ?
C16 C13 C12 107.7(4) . . ?
C14 C13 C15 109.8(5) . . ?
C16 C13 C15 107.6(4) . . ?
C12 C13 C15 110.1(4) . . ?
C22 C17 N3 126.4(5) . . ?
C22 C17 C18 118.8(5) . . ?
N3 C17 C18 114.8(4) . . ?
C22 C17 Li 131.5(5) . . ?
N3 C17 Li 66.4(4) . . ?
C18 C17 Li 71.6(4) . . ?
C19 C18 N4 127.5(5) . . ?
C19 C18 C17 117.4(5) . . ?
N4 C18 C17 115.0(4) . . ?
C19 C18 Li 134.1(4) . . ?
N4 C18 Li 65.6(4) . . ?
C17 C18 Li 70.7(4) . . ?
C20 C19 C18 122.0(5) . . ?
C21 C20 C19 119.6(5) . . ?
C20 C21 C22 121.2(5) . . ?
C21 C22 C17 120.9(6) . . ?
N3 C23 C24 117.3(4) . . ?
C27 C24 C25 109.4(5) . . ?
C27 C24 C26 109.5(5) . . ?
C25 C24 C26 109.3(5) . . ?
C27 C24 C23 110.2(5) . . ?
C25 C24 C23 110.5(5) . . ?
C26 C24 C23 107.9(5) . . ?
N4 C28 C29 117.8(4) . . ?
C32 C29 C31 109.6(5) . . ?
C32 C29 C30 109.3(5) . . ?
C31 C29 C30 109.3(5) . . ?
C32 C29 C28 110.6(4) . . ?
C31 C29 C28 105.1(4) . . ?
C30 C29 C28 112.8(4) . . ?
N5 C33 C38 127.0(5) . . ?
N5 C33 C34 117.2(4) . . ?
C38 C33 C34 115.7(5) . . ?
C35 C34 C33 121.6(5) . . ?
C35 C34 N6 122.5(5) . . ?
C33 C34 N6 115.6(4) . . ?
C34 C35 C36 120.7(6) . . ?
C37 C36 C35 118.3(6) . . ?
C38 C37 C36 121.4(5) . . ?
C37 C38 C33 122.1(6) . . ?
N5 C39 C40 115.4(4) . . ?
C41 C40 C43 109.0(5) . . ?
C41 C40 C42 109.6(6) . . ?
C43 C40 C42 109.9(5) . . ?
C41 C40 C39 110.1(4) . . ?
C43 C40 C39 111.2(5) . . ?
C42 C40 C39 107.0(5) . . ?
C45 C44 N6 120.0(5) . . ?
C47 C45 C44 117.1(8) . . ?
C47 C45 C48 112.1(8) . . ?
C44 C45 C48 109.7(5) . . ?
C47 C45 C46 110.1(13) . . ?
C44 C45 C46 103.1(6) . . ?
C48 C45 C46 103.5(6) . . ?
O1 C49 C50 114.2(7) . . ?
O1 C51 C52 110.0(5) . . ?

loop_
_geom_bond_atom_site_label_1
_geom_bond_atom_site_label_2
_geom_bond_distance
_geom_bond_site_symmetry_2
_geom_bond_publ_flag
Zn1 N3 1.979(4) . ?
Zn1 N4 2.019(4) . ?
Zn1 N1 2.087(4) . ?
Zn1 N2 2.138(4) . ?
Zn2 N5 1.929(4) . ?
Zn2 N2 2.049(4) . ?
Zn2 N1 2.079(4) . ?
Zn2 N6 2.171(4) . ?
Li O1 1.889(10) . ?
Li N4 2.102(11) . ?
Li N3 2.118(10) . ?
O1 C51 1.404(7) . ?
O1 C49 1.445(8) . ?
N1 C1 1.442(6) . ?
N1 C7 1.475(6) . ?
N2 C2 1.426(6) . ?
N2 C12 1.474(6) . ?
N3 C17 1.421(7) . ?
N3 C23 1.461(6) . ?
N4 C18 1.400(7) . ?
N4 C28 1.461(6) . ?
N5 C33 1.382(7) . ?
N5 C39 1.451(7) . ?
N6 C34 1.447(6) . ?
N6 C44 1.499(7) . ?
C1 C6 1.385(7) . ?
C1 C2 1.430(7) . ?
C2 C3 1.386(7) . ?
C3 C4 1.393(7) . ?
C4 C5 1.368(7) . ?
C5 C6 1.391(7) . ?
C7 C8 1.523(7) . ?
C8 C10 1.521(8) . ?
C8 C9 1.530(8) . ?
C8 C11 1.540(7) . ?
C12 C13 1.533(7) . ?
C13 C14 1.521(7) . ?
C13 C16 1.527(7) . ?
C13 C15 1.536(8) . ?
C17 C22 1.394(8) . ?
C17 C18 1.450(7) . ?
C18 C19 1.397(7) . ?
C19 C20 1.392(8) . ?
C20 C21 1.360(9) . ?
C21 C22 1.387(8) . ?
C23 C24 1.541(7) . ?
C24 C27 1.513(8) . ?
C24 C25 1.524(8) . ?
C24 C26 1.533(8) . ?
C28 C29 1.566(7) . ?
C29 C32 1.515(8) . ?
C29 C31 1.540(8) . ?
C29 C30 1.547(8) . ?
C33 C38 1.408(7) . ?
C33 C34 1.428(7) . ?
C34 C35 1.382(7) . ?
C35 C36 1.404(8) . ?
C36 C37 1.383(9) . ?
C37 C38 1.381(8) . ?
C39 C40 1.545(7) . ?
C40 C41 1.525(8) . ?
C40 C43 1.525(8) . ?
C40 C42 1.533(9) . ?
C44 C45 1.492(8) . ?
C45 C47 1.399(11) . ?
C45 C48 1.494(8) . ?
C45 C46 1.603(13) . ?
C49 C50 1.492(12) . ?
C51 C52 1.491(10) . ?
